data_4129793
loop_
_publ_author_name
'Mo, Fanyang'
'Lim, Hee Nam'
'Dong, Guangbin'

_publ_section_title
;
 Bifunctional Ligand-Assisted Catalytic Ketone \a-Alkenylation with
 Internal Alkynes: Controlled Synthesis of Enones and Mechanistic Studies.
;
_journal_issue 49
_journal_name_full 'Journal of the American Chemical Society'
_journal_page_first 15518
_journal_page_last 15527
_journal_paper_doi 10.1021/jacs.5b10466
_journal_volume 137
_journal_year 2015
_chemical_formula_moiety 'C27 H26 N4 O4'
_chemical_formula_sum 'C27 H26 N4 O4'
_chemical_formula_weight 470.52
_space_group_IT_number 14
_space_group_name_Hall '-P 2yn'
_space_group_name_H-M_alt 'P 1 21/n 1'
_symmetry_cell_setting monoclinic
_symmetry_space_group_name_H-M 'P 1 21/n 1'
_atom_sites_solution_hydrogens geom
_atom_sites_solution_primary direct
_atom_sites_solution_secondary difmap
_audit_creation_method SHELXL-97
_cell_angle_alpha 90.00
_cell_angle_beta 103.144(6)
_cell_angle_gamma 90.00
_cell_formula_units_Z 4
_cell_length_a 9.049(3)
_cell_length_b 18.785(5)
_cell_length_c 13.924(4)
_cell_measurement_reflns_used 24045
_cell_measurement_temperature 153(2)
_cell_measurement_theta_max 27.5
_cell_measurement_theta_min 3.0
_cell_volume 2304.9(12)
_computing_cell_refinement 'CrystalClear (Rigaku Inc., 2008)'
_computing_data_collection 'CrystalClear (Rigaku Inc., 2008)'
_computing_data_reduction 'CrystalClear (Rigaku Inc., 2008)'
_computing_molecular_graphics 'XP SHELXTL/PC, Siemens Analytical'
_computing_structure_refinement 'XL SHELXTL/PC, Siemens Analytical'
_computing_structure_solution
;

SIR97 - Altomare A., Burla M.C., Camalli M., Cascarano G.L., Giacovazzo C., 
Guagliardi A., Moliterni A.G.G., Polidori G.,Spagna R.
;
_diffrn_ambient_temperature 153(2)
_diffrn_measured_fraction_theta_full 0.998
_diffrn_measured_fraction_theta_max 0.998
_diffrn_measurement_device_type 'Rigaku SCX-Mini with Mercury 2 CCD'
_diffrn_measurement_method \w-scans
_diffrn_radiation_monochromator graphite
_diffrn_radiation_source 'fine-focus sealed tube'
_diffrn_radiation_type MoK\a
_diffrn_radiation_wavelength 0.71075
_diffrn_reflns_av_R_equivalents 0.1463
_diffrn_reflns_av_sigmaI/netI 0.1102
_diffrn_reflns_limit_h_max 11
_diffrn_reflns_limit_h_min -11
_diffrn_reflns_limit_k_max 24
_diffrn_reflns_limit_k_min -24
_diffrn_reflns_limit_l_max 18
_diffrn_reflns_limit_l_min -17
_diffrn_reflns_number 23640
_diffrn_reflns_theta_full 27.48
_diffrn_reflns_theta_max 27.48
_diffrn_reflns_theta_min 3.00
_exptl_absorpt_coefficient_mu 0.093
_exptl_absorpt_correction_T_max 1.00
_exptl_absorpt_correction_T_min 0.650
_exptl_absorpt_correction_type multi-scan
_exptl_absorpt_process_details
;
Abscor. T. Higashi (2001). The Rigaku Corporation, Tokyo, Japan.
;
_exptl_crystal_colour orange
_exptl_crystal_density_diffrn 1.356
_exptl_crystal_density_method 'not measured'
_exptl_crystal_description prisms
_exptl_crystal_F_000 992
_exptl_crystal_size_max 0.28
_exptl_crystal_size_mid 0.18
_exptl_crystal_size_min 0.08
_refine_diff_density_max 0.291
_refine_diff_density_min -0.297
_refine_diff_density_rms 0.066
_refine_ls_extinction_coef 0.017(3)
_refine_ls_extinction_expression Fc^*^=kFc[1+0.001xFc^2^\l^3^/sin(2\q)]^-1/4^
_refine_ls_extinction_method SHELXL
_refine_ls_goodness_of_fit_ref 1.003
_refine_ls_hydrogen_treatment mixed
_refine_ls_matrix_type full
_refine_ls_number_parameters 323
_refine_ls_number_reflns 5271
_refine_ls_number_restraints 0
_refine_ls_restrained_S_all 1.003
_refine_ls_R_factor_all 0.1149
_refine_ls_R_factor_gt 0.0676
_refine_ls_shift/su_max 0.002
_refine_ls_shift/su_mean 0.000
_refine_ls_structure_factor_coef Fsqd
_refine_ls_weighting_details 'calc w=1/[\s^2^(Fo^2^)+(0.0790P)^2^+0.6470P] where P=(Fo^2^+2Fc^2^)/3'
_refine_ls_weighting_scheme calc
_refine_ls_wR_factor_gt 0.1576
_refine_ls_wR_factor_ref 0.1866
_reflns_number_gt 3395
_reflns_number_total 5271
_reflns_threshold_expression >2sigma(I)
_cod_data_source_file ja5b10466_si_018.cif
_cod_data_source_block shelxl
_cod_depositor_comments
;
The following automatic conversions were performed:

data item '_symmetry_cell_setting' value 'Monoclinic' was changed to
'monoclinic' in accordance with the
/home/saulius/struct/COD-crude-data/automatic-downloads/DataCite-retrospective/ACS/depositions/lib/dictionaries/cif_core.dic
dictionary named 'cif_core.dic' version 2.4.2 last updated on
2011-04-26.

Automatic conversion script
Id: cif_fix_values 6909 2019-04-08 15:41:33Z antanas 
;
_cod_original_sg_symbol_H-M P21/n
_cod_database_code 4129793

loop_
_symmetry_equiv_pos_as_xyz
'x, y, z'
'-x+1/2, y+1/2, -z+1/2'
'-x, -y, -z'
'x-1/2, -y-1/2, z-1/2'

loop_
_atom_site_label
_atom_site_type_symbol
_atom_site_fract_x
_atom_site_fract_y
_atom_site_fract_z
_atom_site_U_iso_or_equiv
_atom_site_adp_type
_atom_site_occupancy
_atom_site_symmetry_multiplicity
_atom_site_calc_flag
_atom_site_refinement_flags
C1 C 0.7397(3) 0.31967(13) 0.58459(17) 0.0244(5) Uani 1 1 d .
C2 C 0.8758(3) 0.32349(13) 0.53907(19) 0.0297(6) Uani 1 1 d .
H2A H 0.9370 0.3666 0.5612 0.036 Uiso 1 1 calc R
H2B H 0.8445 0.3236 0.4662 0.036 Uiso 1 1 calc R
C3 C 0.9639(3) 0.25623(13) 0.5766(2) 0.0346(6) Uani 1 1 d .
H3A H 1.0296 0.2637 0.6431 0.042 Uiso 1 1 calc R
H3B H 1.0274 0.2407 0.5312 0.042 Uiso 1 1 calc R
C4 C 0.8386(3) 0.20178(13) 0.5796(2) 0.0317(6) Uani 1 1 d .
H4A H 0.8023 0.1792 0.5143 0.038 Uiso 1 1 calc R
H4B H 0.8762 0.1642 0.6290 0.038 Uiso 1 1 calc R
C5 C 0.7122(3) 0.24461(12) 0.60816(17) 0.0240(5) Uani 1 1 d .
C6 C 0.5989(3) 0.21869(12) 0.64763(17) 0.0240(5) Uani 1 1 d .
C7 C 0.4812(3) 0.26749(13) 0.67483(18) 0.0253(5) Uani 1 1 d .
H7A H 0.3897 0.2390 0.6761 0.030 Uiso 1 1 calc R
H7B H 0.4519 0.3037 0.6223 0.030 Uiso 1 1 calc R
C8 C 0.5309(3) 0.30581(12) 0.77336(17) 0.0227(5) Uani 1 1 d .
C9 C 0.6773(3) 0.30278(12) 0.83120(18) 0.0270(6) Uani 1 1 d .
H9 H 0.7514 0.2747 0.8102 0.032 Uiso 1 1 calc R
C10 C 0.7174(3) 0.34026(13) 0.91964(19) 0.0309(6) Uani 1 1 d .
H10 H 0.8177 0.3364 0.9589 0.037 Uiso 1 1 calc R
C11 C 0.6127(3) 0.38331(13) 0.95124(18) 0.0306(6) Uani 1 1 d .
C12 C 0.4671(3) 0.38645(13) 0.89335(19) 0.0313(6) Uani 1 1 d .
H12 H 0.3939 0.4157 0.9135 0.038 Uiso 1 1 calc R
C13 C 0.4250(3) 0.34779(13) 0.80611(19) 0.0285(6) Uani 1 1 d .
H13 H 0.3233 0.3500 0.7686 0.034 Uiso 1 1 calc R
C14 C 0.6560(4) 0.42327(16) 1.0476(2) 0.0442(8) Uani 1 1 d .
H14A H 0.7233 0.4629 1.0408 0.066 Uiso 1 1 calc R
H14B H 0.7085 0.3910 1.0996 0.066 Uiso 1 1 calc R
H14C H 0.5643 0.4418 1.0650 0.066 Uiso 1 1 calc R
C15 C 0.5801(3) 0.14186(12) 0.66834(17) 0.0240(5) Uani 1 1 d .
C16 C 0.6107(3) 0.08671(13) 0.6080(2) 0.0305(6) Uani 1 1 d .
H16 H 0.6512 0.0981 0.5526 0.037 Uiso 1 1 calc R
C17 C 0.5836(3) 0.01614(13) 0.6267(2) 0.0319(6) Uani 1 1 d .
H17 H 0.6076 -0.0198 0.5848 0.038 Uiso 1 1 calc R
C18 C 0.5217(3) -0.00316(13) 0.70585(19) 0.0291(6) Uani 1 1 d .
C19 C 0.4906(3) 0.05073(13) 0.76679(19) 0.0289(6) Uani 1 1 d .
H19 H 0.4490 0.0391 0.8216 0.035 Uiso 1 1 calc R
C20 C 0.5198(3) 0.12160(13) 0.74846(18) 0.0266(6) Uani 1 1 d .
H20 H 0.4983 0.1573 0.7916 0.032 Uiso 1 1 calc R
C21 C 0.4862(3) -0.08010(14) 0.7223(2) 0.0406(7) Uani 1 1 d .
H21A H 0.4210 -0.0995 0.6620 0.061 Uiso 1 1 calc R
H21B H 0.4337 -0.0833 0.7764 0.061 Uiso 1 1 calc R
H21C H 0.5808 -0.1074 0.7391 0.061 Uiso 1 1 calc R
C22 C 0.6384(3) 0.49810(12) 0.60234(17) 0.0240(5) Uani 1 1 d .
C23 C 0.6674(3) 0.56723(13) 0.56820(18) 0.0243(5) Uani 1 1 d .
C24 C 0.5974(3) 0.62730(12) 0.59486(18) 0.0256(6) Uani 1 1 d .
H24 H 0.6198 0.6730 0.5727 0.031 Uiso 1 1 calc R
C25 C 0.4960(3) 0.62026(13) 0.65315(18) 0.0266(6) Uani 1 1 d .
C26 C 0.4643(3) 0.55366(13) 0.68976(18) 0.0296(6) Uani 1 1 d .
H26 H 0.3942 0.5499 0.7310 0.036 Uiso 1 1 calc R
C27 C 0.5355(3) 0.49424(13) 0.66535(18) 0.0284(6) Uani 1 1 d .
H27 H 0.5155 0.4494 0.6912 0.034 Uiso 1 1 calc R
N1 N 0.6606(2) 0.37268(10) 0.60584(14) 0.0251(5) Uani 1 1 d .
N2 N 0.7029(2) 0.43847(10) 0.57606(15) 0.0262(5) Uani 1 1 d .
N3 N 0.7699(2) 0.57823(11) 0.50344(16) 0.0293(5) Uani 1 1 d .
N4 N 0.4177(2) 0.68321(12) 0.67773(16) 0.0327(5) Uani 1 1 d .
O1 O 0.8366(2) 0.52644(9) 0.47767(14) 0.0371(5) Uani 1 1 d .
O2 O 0.7871(2) 0.63904(10) 0.47528(16) 0.0465(6) Uani 1 1 d .
O3 O 0.4524(2) 0.74155(10) 0.64982(16) 0.0438(5) Uani 1 1 d .
O4 O 0.3187(2) 0.67456(10) 0.72453(15) 0.0425(5) Uani 1 1 d .
H2N H 0.773(3) 0.4424(14) 0.536(2) 0.043(8) Uiso 1 1 d .

loop_
_atom_site_aniso_label
_atom_site_aniso_U_11
_atom_site_aniso_U_22
_atom_site_aniso_U_33
_atom_site_aniso_U_23
_atom_site_aniso_U_13
_atom_site_aniso_U_12
C1 0.0242(13) 0.0262(13) 0.0228(12) 0.0005(10) 0.0050(10) -0.0009(10)
C2 0.0281(14) 0.0279(14) 0.0353(15) 0.0001(11) 0.0118(12) -0.0028(11)
C3 0.0266(14) 0.0313(15) 0.0492(17) 0.0014(12) 0.0153(13) 0.0011(11)
C4 0.0338(15) 0.0250(14) 0.0402(15) -0.0031(11) 0.0161(13) 0.0019(11)
C5 0.0245(12) 0.0235(13) 0.0242(13) -0.0014(10) 0.0061(10) 0.0012(10)
C6 0.0252(13) 0.0230(13) 0.0232(12) -0.0013(10) 0.0043(10) 0.0004(10)
C7 0.0213(12) 0.0273(13) 0.0286(13) 0.0026(10) 0.0083(10) 0.0020(10)
C8 0.0240(12) 0.0181(12) 0.0284(13) 0.0033(10) 0.0111(10) 0.0006(10)
C9 0.0268(13) 0.0237(13) 0.0324(14) 0.0017(10) 0.0109(11) 0.0031(10)
C10 0.0304(14) 0.0311(14) 0.0313(14) 0.0006(11) 0.0074(12) -0.0030(11)
C11 0.0401(15) 0.0247(13) 0.0296(14) 0.0029(11) 0.0134(12) -0.0045(11)
C12 0.0360(15) 0.0266(14) 0.0369(15) 0.0009(11) 0.0197(13) 0.0044(11)
C13 0.0246(13) 0.0288(14) 0.0345(14) 0.0018(11) 0.0116(11) 0.0028(11)
C14 0.0536(19) 0.0405(17) 0.0398(17) -0.0111(13) 0.0132(15) -0.0020(14)
C15 0.0212(12) 0.0221(12) 0.0271(13) 0.0015(10) 0.0025(10) 0.0008(10)
C16 0.0311(14) 0.0300(14) 0.0332(14) -0.0026(11) 0.0131(12) -0.0036(11)
C17 0.0338(14) 0.0219(13) 0.0410(16) -0.0068(11) 0.0104(13) 0.0000(11)
C18 0.0215(12) 0.0262(13) 0.0357(14) 0.0050(11) -0.0018(11) -0.0012(10)
C19 0.0258(13) 0.0319(14) 0.0281(13) 0.0057(11) 0.0044(11) -0.0012(11)
C20 0.0238(13) 0.0268(13) 0.0286(13) -0.0030(10) 0.0051(11) -0.0017(10)
C21 0.0409(16) 0.0258(14) 0.0512(18) 0.0035(12) 0.0024(14) -0.0060(12)
C22 0.0222(12) 0.0230(12) 0.0246(12) 0.0020(10) 0.0008(10) -0.0003(10)
C23 0.0187(12) 0.0261(13) 0.0278(13) 0.0029(10) 0.0046(10) -0.0009(10)
C24 0.0228(12) 0.0215(12) 0.0299(13) -0.0003(10) 0.0007(11) -0.0046(10)
C25 0.0228(12) 0.0262(13) 0.0292(13) -0.0031(10) 0.0028(11) -0.0002(10)
C26 0.0300(14) 0.0315(14) 0.0287(14) -0.0004(11) 0.0094(11) -0.0001(11)
C27 0.0310(14) 0.0267(13) 0.0283(13) 0.0033(10) 0.0081(11) -0.0017(11)
N1 0.0277(11) 0.0213(11) 0.0267(11) 0.0028(8) 0.0071(9) -0.0017(9)
N2 0.0286(11) 0.0222(11) 0.0304(12) 0.0026(9) 0.0119(10) 0.0009(9)
N3 0.0232(11) 0.0269(12) 0.0383(13) 0.0069(9) 0.0078(10) -0.0005(9)
N4 0.0282(12) 0.0309(13) 0.0388(13) -0.0052(10) 0.0073(11) -0.0002(10)
O1 0.0359(11) 0.0315(10) 0.0492(12) 0.0041(9) 0.0209(9) 0.0050(8)
O2 0.0386(12) 0.0321(11) 0.0762(15) 0.0223(10) 0.0279(11) 0.0036(9)
O3 0.0439(12) 0.0255(11) 0.0640(14) -0.0013(9) 0.0162(11) -0.0002(9)
O4 0.0368(11) 0.0426(12) 0.0534(13) -0.0041(9) 0.0212(10) 0.0027(9)

loop_
_atom_type_symbol
_atom_type_description
_atom_type_scat_dispersion_real
_atom_type_scat_dispersion_imag
_atom_type_scat_source
C C 0.0033 0.0016 'International Tables Vol C Tables 4.2.6.8 and 6.1.1.4'
H H 0.0000 0.0000 'International Tables Vol C Tables 4.2.6.8 and 6.1.1.4'
N N 0.0061 0.0033 'International Tables Vol C Tables 4.2.6.8 and 6.1.1.4'
O O 0.0106 0.0060 'International Tables Vol C Tables 4.2.6.8 and 6.1.1.4'

loop_
_geom_angle_atom_site_label_1
_geom_angle_atom_site_label_2
_geom_angle_atom_site_label_3
_geom_angle
N1 C1 C5 123.4(2)
N1 C1 C2 127.1(2)
C5 C1 C2 109.4(2)
C1 C2 C3 103.3(2)
C1 C2 H2A 111.1
C3 C2 H2A 111.1
C1 C2 H2B 111.1
C3 C2 H2B 111.1
H2A C2 H2B 109.1
C2 C3 C4 103.3(2)
C2 C3 H3A 111.1
C4 C3 H3A 111.1
C2 C3 H3B 111.1
C4 C3 H3B 111.1
H3A C3 H3B 109.1
C5 C4 C3 105.0(2)
C5 C4 H4A 110.8
C3 C4 H4A 110.8
C5 C4 H4B 110.8
C3 C4 H4B 110.8
H4A C4 H4B 108.8
C6 C5 C1 127.7(2)
C6 C5 C4 126.6(2)
C1 C5 C4 105.72(19)
C5 C6 C15 123.8(2)
C5 C6 C7 121.4(2)
C15 C6 C7 114.8(2)
C6 C7 C8 115.5(2)
C6 C7 H7A 108.4
C8 C7 H7A 108.4
C6 C7 H7B 108.4
C8 C7 H7B 108.4
H7A C7 H7B 107.5
C9 C8 C13 118.0(2)
C9 C8 C7 123.4(2)
C13 C8 C7 118.5(2)
C8 C9 C10 121.0(2)
C8 C9 H9 119.5
C10 C9 H9 119.5
C11 C10 C9 120.9(2)
C11 C10 H10 119.5
C9 C10 H10 119.5
C12 C11 C10 117.9(2)
C12 C11 C14 121.2(2)
C10 C11 C14 120.8(3)
C11 C12 C13 121.5(2)
C11 C12 H12 119.2
C13 C12 H12 119.2
C12 C13 C8 120.5(2)
C12 C13 H13 119.7
C8 C13 H13 119.7
C11 C14 H14A 109.5
C11 C14 H14B 109.5
H14A C14 H14B 109.5
C11 C14 H14C 109.5
H14A C14 H14C 109.5
H14B C14 H14C 109.5
C16 C15 C20 116.3(2)
C16 C15 C6 123.6(2)
C20 C15 C6 120.0(2)
C17 C16 C15 121.9(2)
C17 C16 H16 119.1
C15 C16 H16 119.1
C16 C17 C18 121.3(2)
C16 C17 H17 119.4
C18 C17 H17 119.4
C19 C18 C17 117.8(2)
C19 C18 C21 121.7(2)
C17 C18 C21 120.5(2)
C18 C19 C20 120.7(2)
C18 C19 H19 119.6
C20 C19 H19 119.6
C19 C20 C15 122.0(2)
C19 C20 H20 119.0
C15 C20 H20 119.0
C18 C21 H21A 109.5
C18 C21 H21B 109.5
H21A C21 H21B 109.5
C18 C21 H21C 109.5
H21A C21 H21C 109.5
H21B C21 H21C 109.5
N2 C22 C27 120.6(2)
N2 C22 C23 122.7(2)
C27 C22 C23 116.6(2)
C24 C23 C22 121.5(2)
C24 C23 N3 116.6(2)
C22 C23 N3 122.0(2)
C25 C24 C23 119.4(2)
C25 C24 H24 120.3
C23 C24 H24 120.3
C24 C25 C26 121.6(2)
C24 C25 N4 119.3(2)
C26 C25 N4 119.1(2)
C27 C26 C25 119.3(2)
C27 C26 H26 120.4
C25 C26 H26 120.4
C26 C27 C22 121.6(2)
C26 C27 H27 119.2
C22 C27 H27 119.2
C1 N1 N2 114.3(2)
C22 N2 N1 119.5(2)
C22 N2 H2N 119.2(17)
N1 N2 H2N 121.2(17)
O2 N3 O1 122.1(2)
O2 N3 C23 118.5(2)
O1 N3 C23 119.4(2)
O3 N4 O4 123.7(2)
O3 N4 C25 118.5(2)
O4 N4 C25 117.9(2)

loop_
_geom_bond_atom_site_label_1
_geom_bond_atom_site_label_2
_geom_bond_distance
C1 N1 1.299(3)
C1 C5 1.481(3)
C1 C2 1.510(3)
C2 C3 1.522(4)
C2 H2A 0.9900
C2 H2B 0.9900
C3 C4 1.534(4)
C3 H3A 0.9900
C3 H3B 0.9900
C4 C5 1.523(3)
C4 H4A 0.9900
C4 H4B 0.9900
C5 C6 1.359(3)
C6 C15 1.489(3)
C6 C7 1.517(3)
C7 C8 1.524(3)
C7 H7A 0.9900
C7 H7B 0.9900
C8 C9 1.387(3)
C8 C13 1.396(3)
C9 C10 1.393(4)
C9 H9 0.9500
C10 C11 1.391(4)
C10 H10 0.9500
C11 C12 1.381(4)
C11 C14 1.509(4)
C12 C13 1.392(4)
C12 H12 0.9500
C13 H13 0.9500
C14 H14A 0.9800
C14 H14B 0.9800
C14 H14C 0.9800
C15 C16 1.401(3)
C15 C20 1.401(3)
C16 C17 1.384(3)
C16 H16 0.9500
C17 C18 1.393(4)
C17 H17 0.9500
C18 C19 1.390(4)
C18 C21 1.509(3)
C19 C20 1.392(3)
C19 H19 0.9500
C20 H20 0.9500
C21 H21A 0.9800
C21 H21B 0.9800
C21 H21C 0.9800
C22 N2 1.351(3)
C22 C27 1.419(3)
C22 C23 1.427(3)
C23 C24 1.386(3)
C23 N3 1.448(3)
C24 C25 1.362(3)
C24 H24 0.9500
C25 C26 1.405(3)
C25 N4 1.459(3)
C26 C27 1.370(3)
C26 H26 0.9500
C27 H27 0.9500
N1 N2 1.385(3)
N2 H2N 0.93(3)
N3 O2 1.229(3)
N3 O1 1.240(3)
N4 O3 1.227(3)
N4 O4 1.232(3)

loop_
_geom_hbond_atom_site_label_D
_geom_hbond_atom_site_label_H
_geom_hbond_atom_site_label_A
_geom_hbond_distance_DH
_geom_hbond_distance_HA
_geom_hbond_distance_DA
_geom_hbond_angle_DHA
N2 H2N O1 0.93(3) 1.93(3) 2.612(3) 129(2)

loop_
_geom_torsion_atom_site_label_1
_geom_torsion_atom_site_label_2
_geom_torsion_atom_site_label_3
_geom_torsion_atom_site_label_4
_geom_torsion
N1 C1 C2 C3 153.1(2)
C5 C1 C2 C3 -23.5(3)
C1 C2 C3 C4 35.2(3)
C2 C3 C4 C5 -34.6(3)
N1 C1 C5 C6 4.9(4)
C2 C1 C5 C6 -178.3(2)
N1 C1 C5 C4 -174.7(2)
C2 C1 C5 C4 2.0(3)
C3 C4 C5 C6 -159.4(2)
C3 C4 C5 C1 20.2(3)
C1 C5 C6 C15 179.7(2)
C4 C5 C6 C15 -0.8(4)
C1 C5 C6 C7 -0.8(4)
C4 C5 C6 C7 178.7(2)
C5 C6 C7 C8 -80.7(3)
C15 C6 C7 C8 98.9(2)
C6 C7 C8 C9 6.1(3)
C6 C7 C8 C13 -175.7(2)
C13 C8 C9 C10 0.3(3)
C7 C8 C9 C10 178.5(2)
C8 C9 C10 C11 -1.7(4)
C9 C10 C11 C12 1.4(4)
C9 C10 C11 C14 179.4(2)
C10 C11 C12 C13 0.2(4)
C14 C11 C12 C13 -177.7(2)
C11 C12 C13 C8 -1.6(4)
C9 C8 C13 C12 1.3(4)
C7 C8 C13 C12 -177.0(2)
C5 C6 C15 C16 -36.6(4)
C7 C6 C15 C16 143.8(2)
C5 C6 C15 C20 147.5(2)
C7 C6 C15 C20 -32.0(3)
C20 C15 C16 C17 -0.3(4)
C6 C15 C16 C17 -176.3(2)
C15 C16 C17 C18 1.2(4)
C16 C17 C18 C19 -1.2(4)
C16 C17 C18 C21 177.1(2)
C17 C18 C19 C20 0.4(4)
C21 C18 C19 C20 -177.9(2)
C18 C19 C20 C15 0.5(4)
C16 C15 C20 C19 -0.5(4)
C6 C15 C20 C19 175.6(2)
N2 C22 C23 C24 178.7(2)
C27 C22 C23 C24 -0.5(3)
N2 C22 C23 N3 -0.7(4)
C27 C22 C23 N3 -179.9(2)
C22 C23 C24 C25 -1.5(4)
N3 C23 C24 C25 177.9(2)
C23 C24 C25 C26 2.1(4)
C23 C24 C25 N4 -177.5(2)
C24 C25 C26 C27 -0.8(4)
N4 C25 C26 C27 178.8(2)
C25 C26 C27 C22 -1.2(4)
N2 C22 C27 C26 -177.4(2)
C23 C22 C27 C26 1.8(3)
C5 C1 N1 N2 -179.0(2)
C2 C1 N1 N2 4.8(3)
C27 C22 N2 N1 4.1(3)
C23 C22 N2 N1 -175.0(2)
C1 N1 N2 C22 -173.8(2)
C24 C23 N3 O2 -0.9(3)
C22 C23 N3 O2 178.5(2)
C24 C23 N3 O1 179.5(2)
C22 C23 N3 O1 -1.1(3)
C24 C25 N4 O3 -4.3(3)
C26 C25 N4 O3 176.1(2)
C24 C25 N4 O4 174.8(2)
C26 C25 N4 O4 -4.8(3)
